data_4108688
loop_
_publ_author_name
'Yuen-ying Carpenter'
'C. Adam Dyker'
'Neil Burford'
'Michael D. Lumsden'
'Andreas Decken'

_publ_contact_author_address
;Department of Chemistry
University of New Brunswick
Fredericton, NB
E3B 6E2
Canada
;
_publ_contact_author_email adecken@unb.ca
_publ_contact_author_fax '(506) 453-4981'
_publ_contact_author_name 'Andreas Decken'
_publ_contact_author_phone '(506) 453-4875'
_publ_section_title
;
 2,3-Diphosphino-1,4-diphosphonium Ions
;
_journal_name_full 'Journal of the American Chemical Society'
_journal_page_first 15732
_journal_page_last 15741
_journal_paper_doi 10.1021/ja805911a
_journal_volume 130
_journal_year 2008
_chemical_formula_moiety 'C19 H18 Cl P2, C F3 O3 S'
_chemical_formula_sum 'C20 H18 Cl F3 O3 P2 S'
_chemical_formula_weight 492.79
_space_group_IT_number 2
_symmetry_cell_setting triclinic
_symmetry_Int_Tables_number 2
_symmetry_space_group_name_Hall '-P 1'
_symmetry_space_group_name_H-M 'P -1'
_atom_sites_solution_hydrogens geom
_atom_sites_solution_primary direct
_atom_sites_solution_secondary difmap
_audit_creation_method SHELXL-97
_cell_angle_alpha 83.4150(10)
_cell_angle_beta 72.798(2)
_cell_angle_gamma 85.040(2)
_cell_formula_units_Z 2
_cell_length_a 8.3728(10)
_cell_length_b 11.0797(13)
_cell_length_c 12.4662(15)
_cell_measurement_reflns_used 3456
_cell_measurement_temperature 198(1)
_cell_measurement_theta_max 28.30
_cell_measurement_theta_min 2.55
_cell_volume 1095.8(2)
_computing_cell_refinement 'Bruker SMART'
_computing_data_collection 'Bruker SMART'
_computing_data_reduction 'Bruker SAINT'
_computing_molecular_graphics 'Bruker SHELXTL'
_computing_publication_material 'Bruker SHELXTL'
_computing_structure_refinement 'SHELXL-97 (Sheldrick, 1997)'
_computing_structure_solution 'SHELXS-97 (Sheldrick, 1990)'
_diffrn_ambient_temperature 198(1)
_diffrn_measured_fraction_theta_full 0.996
_diffrn_measured_fraction_theta_max 0.949
_diffrn_measurement_device_type 'Bruker AXS SMART1000/P4'
_diffrn_measurement_method 'phi and omega scans'
_diffrn_radiation_monochromator graphite
_diffrn_radiation_probe x-ray
_diffrn_radiation_type MoK\a
_diffrn_radiation_wavelength 0.71073
_diffrn_reflns_av_R_equivalents 0.0177
_diffrn_reflns_av_sigmaI/netI 0.0299
_diffrn_reflns_limit_h_max 10
_diffrn_reflns_limit_h_min -10
_diffrn_reflns_limit_k_max 14
_diffrn_reflns_limit_k_min -12
_diffrn_reflns_limit_l_max 15
_diffrn_reflns_limit_l_min -16
_diffrn_reflns_number 7617
_diffrn_reflns_theta_full 25.00
_diffrn_reflns_theta_max 27.49
_diffrn_reflns_theta_min 1.72
_diffrn_source 'fine-focus sealed tube'
_diffrn_source_type K760
_diffrn_standards_decay_% 0
_diffrn_standards_interval_count 0
_diffrn_standards_interval_time 0
_diffrn_standards_number 0
_exptl_absorpt_coefficient_mu 0.461
_exptl_absorpt_correction_T_max 0.9554
_exptl_absorpt_correction_T_min 0.8024
_exptl_absorpt_correction_type multi-scan
_exptl_absorpt_process_details 'SADABS (Sheldrick, 1997b)'
_exptl_crystal_colour Colourless
_exptl_crystal_density_diffrn 1.494
_exptl_crystal_description Plate
_exptl_crystal_F_000 504
_exptl_crystal_size_max 0.50
_exptl_crystal_size_mid 0.30
_exptl_crystal_size_min 0.10
_refine_diff_density_max 0.382
_refine_diff_density_min -0.228
_refine_diff_density_rms 0.053
_refine_ls_extinction_method none
_refine_ls_goodness_of_fit_ref 1.065
_refine_ls_hydrogen_treatment constr
_refine_ls_matrix_type full
_refine_ls_number_parameters 358
_refine_ls_number_reflns 4767
_refine_ls_number_restraints 33
_refine_ls_restrained_S_all 1.063
_refine_ls_R_factor_all 0.0480
_refine_ls_R_factor_gt 0.0347
_refine_ls_shift/su_max 0.001
_refine_ls_shift/su_mean 0.000
_refine_ls_structure_factor_coef Fsqd
_refine_ls_weighting_details 'calc w=1/[\s^2^(Fo^2^)+(0.0450P)^2^+0.4130P] where P=(Fo^2^+2Fc^2^)/3'
_refine_ls_weighting_scheme calc
_refine_ls_wR_factor_gt 0.0854
_refine_ls_wR_factor_ref 0.0972
_reflns_number_gt 3844
_reflns_number_total 4767
_reflns_threshold_expression 'I > 2\s(I)'
_cod_data_source_file ja805911a_si_001_70756.cif
_cod_data_source_block nb070756
_cod_database_code 4108688

loop_
_symmetry_equiv_pos_as_xyz
'x, y, z'
'-x, -y, -z'

loop_
_atom_site_label
_atom_site_type_symbol
_atom_site_fract_x
_atom_site_fract_y
_atom_site_fract_z
_atom_site_U_iso_or_equiv
_atom_site_adp_type
_atom_site_occupancy
_atom_site_symmetry_multiplicity
_atom_site_calc_flag
_atom_site_refinement_flags
P1 P 0.12838(6) 0.78794(4) 0.19947(4) 0.02600(12) Uani 1 1 d .
P2 P 0.33480(6) 0.80719(5) 0.03722(4) 0.03457(14) Uani 1 1 d D
Cl1 Cl 0.5060(3) 0.8754(3) 0.0966(3) 0.0416(5) Uani 0.55 1 d P
Cl1' Cl 0.4067(3) 0.63365(15) 0.03470(19) 0.0366(4) Uani 0.45 1 d P
C1 C 0.0020(2) 0.92784(16) 0.21137(15) 0.0295(4) Uani 1 1 d .
C2 C 0.0759(3) 1.03958(17) 0.18238(17) 0.0366(4) Uani 1 1 d .
H2 H 0.1943 1.0426 0.1558 0.044 Uiso 1 1 calc R
C3 C -0.0248(3) 1.14638(18) 0.19272(18) 0.0430(5) Uani 1 1 d .
H3 H 0.0249 1.2228 0.1745 0.052 Uiso 1 1 calc R
C4 C -0.1963(3) 1.14192(19) 0.22931(19) 0.0453(5) Uani 1 1 d .
H4 H -0.2645 1.2154 0.2350 0.054 Uiso 1 1 calc R
C5 C -0.2705(3) 1.0312(2) 0.2579(2) 0.0466(5) Uani 1 1 d .
H5 H -0.3891 1.0290 0.2829 0.056 Uiso 1 1 calc R
C6 C -0.1720(3) 0.92380(18) 0.25003(18) 0.0384(4) Uani 1 1 d .
H6 H -0.2226 0.8478 0.2708 0.046 Uiso 1 1 calc R
C7 C 0.2144(2) 0.75244(16) 0.31561(15) 0.0289(4) Uani 1 1 d .
C8 C 0.2323(3) 0.84613(18) 0.37650(16) 0.0361(4) Uani 1 1 d .
H8 H 0.1859 0.9258 0.3632 0.043 Uiso 1 1 calc R
C9 C 0.3183(3) 0.8215(2) 0.45634(18) 0.0452(5) Uani 1 1 d .
H9 H 0.3307 0.8848 0.4982 0.054 Uiso 1 1 calc R
C10 C 0.3862(3) 0.7064(2) 0.47586(19) 0.0484(5) Uani 1 1 d .
H10 H 0.4455 0.6908 0.5307 0.058 Uiso 1 1 calc R
C11 C 0.3682(3) 0.6137(2) 0.41599(19) 0.0466(5) Uani 1 1 d .
H11 H 0.4142 0.5342 0.4304 0.056 Uiso 1 1 calc R
C12 C 0.2835(3) 0.63584(18) 0.33503(17) 0.0372(4) Uani 1 1 d .
H12 H 0.2725 0.5722 0.2931 0.045 Uiso 1 1 calc R
C13 C 0.0005(2) 0.67315(15) 0.18480(15) 0.0277(4) Uani 1 1 d .
C14 C -0.0664(2) 0.58470(17) 0.27090(17) 0.0350(4) Uani 1 1 d .
H14 H -0.0374 0.5781 0.3396 0.042 Uiso 1 1 calc R
C15 C -0.1762(3) 0.50593(19) 0.25539(19) 0.0437(5) Uani 1 1 d .
H15 H -0.2227 0.4451 0.3139 0.052 Uiso 1 1 calc R
C16 C -0.2184(3) 0.5152(2) 0.1559(2) 0.0450(5) Uani 1 1 d .
H16 H -0.2945 0.4612 0.1467 0.054 Uiso 1 1 calc R
C17 C -0.1512(3) 0.6021(2) 0.06974(18) 0.0430(5) Uani 1 1 d .
H17 H -0.1794 0.6073 0.0009 0.052 Uiso 1 1 calc R
C18 C -0.0423(2) 0.68165(18) 0.08407(17) 0.0357(4) Uani 1 1 d .
H18 H 0.0035 0.7423 0.0252 0.043 Uiso 1 1 calc R
C19 C 0.4076(16) 0.6466(3) 0.0414(12) 0.102(5) Uani 0.55 1 d PD
H19A H 0.5098 0.6352 -0.0208 0.153 Uiso 0.55 1 calc PR
H19B H 0.3207 0.5971 0.0338 0.153 Uiso 0.55 1 calc PR
H19C H 0.4312 0.6214 0.1134 0.153 Uiso 0.55 1 calc PR
C19' C 0.4943(18) 0.8645(18) 0.0888(17) 0.069(5) Uani 0.45 1 d PD
H19D H 0.5079 0.8112 0.1542 0.104 Uiso 0.45 1 calc PR
H19E H 0.4595 0.9470 0.1108 0.104 Uiso 0.45 1 calc PR
H19F H 0.6010 0.8661 0.0290 0.104 Uiso 0.45 1 calc PR
S1 S 0.66167(6) 0.71149(4) 0.73757(4) 0.03407(13) Uani 1 1 d D
C20 C 0.7696(8) 0.7764(6) 0.5958(5) 0.0472(19) Uani 0.57 1 d PD
C20' C 0.8100(11) 0.7436(8) 0.5986(6) 0.049(2) Uani 0.43 1 d PD
F1 F 0.6705(7) 0.8545(5) 0.5527(6) 0.0719(13) Uani 0.57 1 d PD
F1' F 0.7383(11) 0.8130(9) 0.5310(8) 0.103(3) Uani 0.43 1 d PD
F2 F 0.8212(8) 0.6901(5) 0.5260(5) 0.0807(16) Uani 0.57 1 d PD
F2' F 0.8686(12) 0.6431(7) 0.5498(7) 0.088(2) Uani 0.43 1 d PD
F3 F 0.8995(9) 0.8357(7) 0.5960(11) 0.0656(17) Uani 0.57 1 d PD
F3' F 0.9419(13) 0.7987(11) 0.6000(14) 0.095(4) Uani 0.43 1 d PD
O1 O 0.607(4) 0.8174(10) 0.7981(16) 0.040(2) Uani 0.57 1 d PD
O2 O 0.7605(12) 0.6291(11) 0.7935(9) 0.050(2) Uani 0.57 1 d PD
O3 O 0.534(2) 0.657(2) 0.7047(13) 0.041(3) Uani 0.57 1 d PD
O1' O 0.623(6) 0.8286(13) 0.781(2) 0.053(5) Uani 0.43 1 d PD
O2' O 0.7914(15) 0.6323(12) 0.7662(12) 0.048(3) Uani 0.43 1 d PD
O3' O 0.521(3) 0.650(3) 0.7293(18) 0.035(2) Uani 0.43 1 d PD

loop_
_atom_site_aniso_label
_atom_site_aniso_U_11
_atom_site_aniso_U_22
_atom_site_aniso_U_33
_atom_site_aniso_U_23
_atom_site_aniso_U_13
_atom_site_aniso_U_12
P1 0.0272(2) 0.0253(2) 0.0276(2) -0.00325(17) -0.01096(19) -0.00115(17)
P2 0.0322(3) 0.0426(3) 0.0288(3) -0.0019(2) -0.0086(2) -0.0039(2)
Cl1 0.0335(9) 0.0468(10) 0.0458(10) -0.0032(7) -0.0106(7) -0.0139(7)
Cl1' 0.0350(10) 0.0313(7) 0.0405(9) -0.0102(6) -0.0056(8) 0.0045(6)
C1 0.0333(10) 0.0287(8) 0.0296(9) -0.0046(7) -0.0145(8) 0.0026(7)
C2 0.0406(11) 0.0327(9) 0.0406(11) -0.0042(8) -0.0176(9) -0.0031(8)
C3 0.0629(15) 0.0284(9) 0.0445(12) -0.0042(8) -0.0268(11) 0.0012(9)
C4 0.0579(14) 0.0370(11) 0.0480(13) -0.0123(9) -0.0279(11) 0.0159(10)
C5 0.0384(12) 0.0497(12) 0.0538(14) -0.0143(10) -0.0166(10) 0.0109(10)
C6 0.0370(11) 0.0349(10) 0.0435(12) -0.0062(9) -0.0121(9) 0.0014(8)
C7 0.0284(9) 0.0334(9) 0.0267(9) -0.0029(7) -0.0100(7) -0.0033(7)
C8 0.0423(11) 0.0353(10) 0.0341(10) -0.0058(8) -0.0151(9) -0.0023(8)
C9 0.0557(14) 0.0498(12) 0.0376(11) -0.0077(9) -0.0211(10) -0.0120(10)
C10 0.0519(14) 0.0582(13) 0.0434(12) 0.0053(10) -0.0287(11) -0.0088(11)
C11 0.0517(13) 0.0444(11) 0.0498(13) 0.0035(10) -0.0284(11) 0.0025(10)
C12 0.0416(11) 0.0345(10) 0.0389(11) -0.0044(8) -0.0177(9) 0.0017(8)
C13 0.0251(9) 0.0265(8) 0.0318(9) -0.0048(7) -0.0080(7) -0.0014(7)
C14 0.0375(11) 0.0360(10) 0.0319(10) -0.0016(8) -0.0104(8) -0.0045(8)
C15 0.0418(12) 0.0403(11) 0.0467(12) 0.0011(9) -0.0074(10) -0.0149(9)
C16 0.0376(11) 0.0459(11) 0.0548(14) -0.0107(10) -0.0128(10) -0.0148(9)
C17 0.0410(12) 0.0546(12) 0.0393(11) -0.0082(10) -0.0167(9) -0.0114(10)
C18 0.0358(10) 0.0408(10) 0.0325(10) -0.0003(8) -0.0121(8) -0.0096(8)
C19 0.080(8) 0.083(7) 0.123(9) -0.041(6) 0.014(7) -0.015(6)
C19' 0.072(9) 0.062(8) 0.072(9) -0.018(6) -0.011(7) -0.018(6)
S1 0.0284(2) 0.0351(2) 0.0384(3) -0.0050(2) -0.0084(2) -0.00228(18)
C20 0.045(3) 0.053(3) 0.045(4) -0.017(3) -0.008(3) -0.011(3)
C20' 0.045(5) 0.072(6) 0.027(4) 0.003(4) -0.008(3) -0.017(4)
F1 0.086(4) 0.077(3) 0.056(2) 0.0221(19) -0.030(3) -0.024(2)
F1' 0.106(7) 0.139(9) 0.069(5) 0.051(6) -0.045(5) -0.035(5)
F2 0.088(4) 0.089(4) 0.057(3) -0.043(3) 0.006(2) -0.016(3)
F2' 0.096(5) 0.109(6) 0.045(3) -0.026(3) 0.010(3) -0.002(4)
F3 0.048(3) 0.081(2) 0.059(2) -0.016(2) 0.009(3) -0.034(2)
F3' 0.050(5) 0.184(12) 0.051(3) -0.027(7) 0.006(4) -0.061(6)
O1 0.035(5) 0.042(3) 0.039(2) -0.009(2) -0.001(2) -0.004(3)
O2 0.041(4) 0.061(3) 0.044(3) 0.002(2) -0.011(3) 0.008(3)
O3 0.037(3) 0.049(4) 0.037(6) 0.000(5) -0.008(4) -0.013(2)
O1' 0.038(8) 0.042(4) 0.079(13) -0.021(6) -0.012(10) -0.004(5)
O2' 0.036(4) 0.037(3) 0.073(8) -0.007(4) -0.021(5) 0.004(3)
O3' 0.033(4) 0.039(3) 0.032(7) 0.002(5) -0.006(4) -0.013(2)

loop_
_atom_type_symbol
_atom_type_description
_atom_type_scat_dispersion_real
_atom_type_scat_dispersion_imag
_atom_type_scat_source
C C 0.0033 0.0016 'International Tables Vol C Tables 4.2.6.8 and 6.1.1.4'
H H 0.0000 0.0000 'International Tables Vol C Tables 4.2.6.8 and 6.1.1.4'
O O 0.0106 0.0060 'International Tables Vol C Tables 4.2.6.8 and 6.1.1.4'
F F 0.0171 0.0103 'International Tables Vol C Tables 4.2.6.8 and 6.1.1.4'
P P 0.1023 0.0942 'International Tables Vol C Tables 4.2.6.8 and 6.1.1.4'
S S 0.1246 0.1234 'International Tables Vol C Tables 4.2.6.8 and 6.1.1.4'
Cl Cl 0.1484 0.1585 'International Tables Vol C Tables 4.2.6.8 and 6.1.1.4'

loop_
_geom_angle_atom_site_label_1
_geom_angle_atom_site_label_2
_geom_angle_atom_site_label_3
_geom_angle
C13 P1 C7 113.53(8)
C13 P1 C1 106.94(8)
C7 P1 C1 111.84(8)
C13 P1 P2 106.29(6)
C7 P1 P2 110.07(6)
C1 P1 P2 107.86(7)
C19' P2 C19 97.7(8)
C19' P2 Cl1' 100.7(7)
C19 P2 Cl1 99.4(4)
Cl1' P2 Cl1 102.47(12)
C19' P2 P1 99.3(6)
C19 P2 P1 95.5(4)
Cl1' P2 P1 96.34(8)
Cl1 P2 P1 98.15(9)
C2 C1 C6 120.08(17)
C2 C1 P1 120.69(15)
C6 C1 P1 119.23(14)
C3 C2 C1 119.49(19)
C3 C2 H2 120.3
C1 C2 H2 120.3
C4 C3 C2 120.2(2)
C4 C3 H3 119.9
C2 C3 H3 119.9
C3 C4 C5 120.56(19)
C3 C4 H4 119.7
C5 C4 H4 119.7
C6 C5 C4 120.0(2)
C6 C5 H5 120.0
C4 C5 H5 120.0
C5 C6 C1 119.6(2)
C5 C6 H6 120.2
C1 C6 H6 120.2
C12 C7 C8 120.18(17)
C12 C7 P1 120.01(14)
C8 C7 P1 119.24(14)
C9 C8 C7 119.18(19)
C9 C8 H8 120.4
C7 C8 H8 120.4
C10 C9 C8 120.7(2)
C10 C9 H9 119.6
C8 C9 H9 119.6
C9 C10 C11 120.1(2)
C9 C10 H10 119.9
C11 C10 H10 119.9
C10 C11 C12 120.4(2)
C10 C11 H11 119.8
C12 C11 H11 119.8
C11 C12 C7 119.37(19)
C11 C12 H12 120.3
C7 C12 H12 120.3
C14 C13 C18 119.98(17)
C14 C13 P1 123.11(14)
C18 C13 P1 116.71(14)
C13 C14 C15 119.11(18)
C13 C14 H14 120.4
C15 C14 H14 120.4
C16 C15 C14 120.59(19)
C16 C15 H15 119.7
C14 C15 H15 119.7
C15 C16 C17 120.54(19)
C15 C16 H16 119.7
C17 C16 H16 119.7
C16 C17 C18 119.6(2)
C16 C17 H17 120.2
C18 C17 H17 120.2
C17 C18 C13 120.19(18)
C17 C18 H18 119.9
C13 C18 H18 119.9
P2 C19 H19A 109.5
P2 C19 H19B 109.5
H19A C19 H19B 109.5
P2 C19 H19C 109.5
H19A C19 H19C 109.5
H19B C19 H19C 109.5
P2 C19' H19D 109.5
P2 C19' H19E 109.5
H19D C19' H19E 109.5
P2 C19' H19F 109.5
H19D C19' H19F 109.5
H19E C19' H19F 109.5
O1 S1 O2' 117.3(15)
O1' S1 O2' 119(2)
O1 S1 O2 109.8(14)
O1' S1 O2 114.2(19)
O1 S1 O3' 111.1(19)
O1' S1 O3' 116(2)
O2' S1 O3' 114.8(16)
O2 S1 O3' 109.6(14)
O1 S1 O3 115.7(18)
O1' S1 O3 118(2)
O2' S1 O3 118.1(13)
O2 S1 O3 115.7(12)
O1 S1 C20' 113.3(9)
O1' S1 C20' 103.6(12)
O2' S1 C20' 87.4(7)
O2 S1 C20' 101.8(5)
O3' S1 C20' 110.9(9)
O3 S1 C20' 99.3(7)
O1 S1 C20 102.6(8)
O1' S1 C20 92.9(11)
O2' S1 C20 102.0(6)
O2 S1 C20 116.3(5)
O3' S1 C20 107.2(9)
O3 S1 C20 95.4(7)
F3 C20 F2 109.1(7)
F3 C20 F1 107.1(7)
F2 C20 F1 106.5(5)
F3 C20 S1 111.2(7)
F2 C20 S1 110.7(5)
F1 C20 S1 112.0(5)
F3' C20' F1' 106.9(10)
F3' C20' F2' 105.7(9)
F1' C20' F2' 107.0(7)
F3' C20' S1 114.1(9)
F1' C20' S1 111.1(7)
F2' C20' S1 111.6(6)

loop_
_geom_bond_atom_site_label_1
_geom_bond_atom_site_label_2
_geom_bond_distance
P1 C13 1.7896(18)
P1 C7 1.7908(18)
P1 C1 1.7948(18)
P1 P2 2.2407(7)
P2 C19' 1.8301(10)
P2 C19 1.8306(11)
P2 Cl1' 1.9654(17)
P2 Cl1 2.029(2)
C1 C2 1.394(3)
C1 C6 1.396(3)
C2 C3 1.388(3)
C2 H2 0.9500
C3 C4 1.376(3)
C3 H3 0.9500
C4 C5 1.385(3)
C4 H4 0.9500
C5 C6 1.384(3)
C5 H5 0.9500
C6 H6 0.9500
C7 C12 1.394(3)
C7 C8 1.397(3)
C8 C9 1.383(3)
C8 H8 0.9500
C9 C10 1.376(3)
C9 H9 0.9500
C10 C11 1.380(3)
C10 H10 0.9500
C11 C12 1.385(3)
C11 H11 0.9500
C12 H12 0.9500
C13 C14 1.387(3)
C13 C18 1.395(3)
C14 C15 1.388(3)
C14 H14 0.9500
C15 C16 1.377(3)
C15 H15 0.9500
C16 C17 1.377(3)
C16 H16 0.9500
C17 C18 1.383(3)
C17 H17 0.9500
C18 H18 0.9500
C19 H19A 0.9800
C19 H19B 0.9800
C19 H19C 0.9800
C19' H19D 0.9800
C19' H19E 0.9800
C19' H19F 0.9800
S1 O1 1.436(5)
S1 O1' 1.437(6)
S1 O2' 1.438(6)
S1 O2 1.438(5)
S1 O3' 1.444(6)
S1 O3 1.447(5)
S1 C20' 1.825(6)
S1 C20 1.826(5)
C20 F3 1.319(5)
C20 F2 1.325(6)
C20 F1 1.326(6)
C20' F3' 1.312(6)
C20' F1' 1.316(6)
C20' F2' 1.318(6)
